data_7209937
loop_
_publ_author_name
'Seaton, Colin C.'
'Munshi, Tasnim'
'Williams, Sara E.'
'Scowen, Ian J.'

_publ_section_title
;
 Multi-component crystals of 4-phenylpyridine: challenging the boundaries
 between co-crystal and organic salt formation with insight into
 solid-state proton transfer
;
_journal_issue 26
_journal_name_full CrystEngComm
_journal_page_first 5250
_journal_paper_doi 10.1039/c3ce40499d
_journal_volume 15
_journal_year 2013
_chemical_formula_moiety 'C7 H5 O5, C11 H10 N'
_chemical_formula_sum 'C18 H15 N O5'
_chemical_formula_weight 325.31
_chemical_name_common '4-phenylpyridinium gallate'
_chemical_name_systematic
;
4-phenylpyridinium gallate
;
_space_group_IT_number 4
_symmetry_cell_setting monoclinic
_symmetry_space_group_name_Hall 'P 2yb'
_symmetry_space_group_name_H-M 'P 1 21 1'
_atom_sites_solution_hydrogens geom
_atom_sites_solution_primary direct
_atom_sites_solution_secondary difmap
_audit_creation_method SHELXL-97
_cell_angle_alpha 90.00
_cell_angle_beta 102.362(3)
_cell_angle_gamma 90.00
_cell_formula_units_Z 4
_cell_length_a 7.0267(5)
_cell_length_b 19.4733(15)
_cell_length_c 10.9698(8)
_cell_measurement_reflns_used 9905
_cell_measurement_temperature 173(2)
_cell_measurement_theta_max 34.67
_cell_measurement_theta_min 2.17
_cell_volume 1466.23(19)
_computing_cell_refinement 'Bruker SAINT'
_computing_data_collection 'Bruker APEX2'
_computing_data_reduction 'Bruker SAINT'
_computing_structure_refinement 'SHELXL-97 (Sheldrick, 1997)'
_computing_structure_solution 'SHELXS-97 (Sheldrick, 1990)'
_diffrn_ambient_temperature 173(2)
_diffrn_measured_fraction_theta_full 0.997
_diffrn_measured_fraction_theta_max 0.997
_diffrn_measurement_device_type 'Bruker APEX-II CCD'
_diffrn_measurement_method '\f and \w scans'
_diffrn_radiation_monochromator graphite
_diffrn_radiation_source 'fine-focus sealed tube'
_diffrn_radiation_type MoK\a
_diffrn_radiation_wavelength 0.71073
_diffrn_reflns_av_R_equivalents 0.0230
_diffrn_reflns_av_sigmaI/netI 0.0174
_diffrn_reflns_limit_h_max 9
_diffrn_reflns_limit_h_min -10
_diffrn_reflns_limit_k_max 27
_diffrn_reflns_limit_k_min -26
_diffrn_reflns_limit_l_max 14
_diffrn_reflns_limit_l_min -15
_diffrn_reflns_number 34992
_diffrn_reflns_theta_full 30.51
_diffrn_reflns_theta_max 30.51
_diffrn_reflns_theta_min 2.09
_diffrn_standards_number 0
_exptl_absorpt_coefficient_mu 0.109
_exptl_absorpt_correction_type none
_exptl_crystal_colour colourless
_exptl_crystal_density_diffrn 1.474
_exptl_crystal_density_method 'not measured'
_exptl_crystal_description block
_exptl_crystal_F_000 680
_exptl_crystal_size_max 0.95
_exptl_crystal_size_mid 0.48
_exptl_crystal_size_min 0.24
_refine_diff_density_max 0.451
_refine_diff_density_min -0.243
_refine_diff_density_rms 0.054
_refine_ls_extinction_method none
_refine_ls_goodness_of_fit_ref 1.050
_refine_ls_hydrogen_treatment mixed
_refine_ls_matrix_type full
_refine_ls_number_parameters 465
_refine_ls_number_reflns 8734
_refine_ls_number_restraints 1
_refine_ls_restrained_S_all 1.050
_refine_ls_R_factor_all 0.0378
_refine_ls_R_factor_gt 0.0360
_refine_ls_shift/su_max 0.005
_refine_ls_shift/su_mean 0.000
_refine_ls_structure_factor_coef Fsqd
_refine_ls_weighting_details 'calc w=1/[\s^2^(Fo^2^)+(0.0631P)^2^+0.3104P] where P=(Fo^2^+2Fc^2^)/3'
_refine_ls_weighting_scheme calc
_refine_ls_wR_factor_gt 0.0993
_refine_ls_wR_factor_ref 0.1010
_reflns_number_gt 8311
_reflns_number_total 8734
_reflns_threshold_expression >2sigma(I)
_cod_data_source_file c3ce40499d.txt
_cod_data_source_block ga_4pp
_cod_depositor_comments
;
The following automatic conversions were performed:

'_symmetry_cell_setting' value 'Monoclinic' changed to 'monoclinic'
according to /home/saulius/struct/CIF-dictionaries/cif_core.dic
dictionary named 'cif_core.dic' version 2.4.2 from 2011-04-26.

Automatic conversion script
Id: cif_fix_values 1891 2012-01-12 08:04:46Z andrius 
;
_cod_original_sg_symbol_H-M P2(1)
_cod_database_code 7209937

loop_
_symmetry_equiv_pos_as_xyz
'x, y, z'
'-x, y+1/2, -z'

loop_
_atom_site_label
_atom_site_type_symbol
_atom_site_fract_x
_atom_site_fract_y
_atom_site_fract_z
_atom_site_U_iso_or_equiv
_atom_site_adp_type
_atom_site_occupancy
_atom_site_symmetry_multiplicity
_atom_site_calc_flag
_atom_site_refinement_flags
O1A O 0.42286(13) 0.24087(6) -0.23861(9) 0.01711(19) Uani 1 1 d .
O2A O 0.70617(14) 0.19221(6) -0.15369(10) 0.01851(19) Uani 1 1 d .
O3A O -0.05010(13) 0.10012(5) -0.03334(9) 0.01639(19) Uani 1 1 d .
H3AO H -0.133(4) 0.1360(15) -0.076(3) 0.054(8) Uiso 1 1 d .
O4A O 0.18288(13) 0.04843(5) 0.17658(9) 0.01429(18) Uani 1 1 d .
H4AO H 0.078(5) 0.0805(17) 0.202(3) 0.081(10) Uiso 1 1 d .
O5A O 0.56694(13) 0.07093(5) 0.22826(9) 0.01658(19) Uani 1 1 d .
H5AO H 0.693(3) 0.0915(12) 0.2420(19) 0.033(6) Uiso 1 1 d .
C1A C 0.52703(17) 0.20043(7) -0.16011(11) 0.0125(2) Uani 1 1 d .
C2A C 0.42999(17) 0.16136(6) -0.07212(11) 0.0122(2) Uani 1 1 d .
C3A C 0.22818(17) 0.15127(7) -0.09768(12) 0.0131(2) Uani 1 1 d .
H3A H 0.1487 0.1698 -0.1714 0.016 Uiso 1 1 calc R
C4A C 0.14442(17) 0.11393(6) -0.01448(12) 0.0117(2) Uani 1 1 d .
C5A C 0.26059(17) 0.08644(6) 0.09465(12) 0.0119(2) Uani 1 1 d .
C6A C 0.46118(17) 0.09757(7) 0.11960(11) 0.0122(2) Uani 1 1 d .
C7A C 0.54547(17) 0.13443(7) 0.03673(12) 0.0129(2) Uani 1 1 d .
H7A H 0.6825 0.1414 0.0542 0.016 Uiso 1 1 calc R
O1B O 0.92113(13) 0.12188(5) 0.26108(9) 0.01577(18) Uani 1 1 d .
O2B O 1.20006(13) 0.17476(5) 0.33927(9) 0.01747(19) Uani 1 1 d .
O3B O 0.44788(13) 0.26492(5) 0.46428(9) 0.01662(19) Uani 1 1 d .
H3BO H 0.383(3) 0.2391(10) 0.4144(17) 0.014(4) Uiso 1 1 d .
O4B O 0.67936(13) 0.31471(5) 0.67582(9) 0.01408(18) Uani 1 1 d .
H4BO H 0.587(3) 0.2945(10) 0.6917(17) 0.018(4) Uiso 1 1 d .
O5B O 1.06450(14) 0.29141(6) 0.72736(9) 0.01685(19) Uani 1 1 d .
H5BO H 1.176(4) 0.2763(14) 0.739(2) 0.038(6) Uiso 1 1 d .
C1B C 1.02295(17) 0.16456(7) 0.33599(11) 0.0120(2) Uani 1 1 d .
C2B C 0.92618(17) 0.20266(6) 0.42535(11) 0.0119(2) Uani 1 1 d .
C3B C 0.72457(17) 0.21245(7) 0.40049(12) 0.0133(2) Uani 1 1 d .
H3B H 0.6447 0.1936 0.3273 0.016 Uiso 1 1 calc R
C4B C 0.64111(17) 0.25018(6) 0.48391(12) 0.0123(2) Uani 1 1 d .
C5B C 0.75723(17) 0.27677(6) 0.59365(11) 0.0111(2) Uani 1 1 d .
C6B C 0.95767(17) 0.26542(7) 0.61854(11) 0.0126(2) Uani 1 1 d .
C7B C 1.04236(18) 0.22937(7) 0.53445(12) 0.0135(2) Uani 1 1 d .
H6B H 1.1795 0.2229 0.5512 0.016 Uiso 1 1 calc R
N1C N 0.89658(19) 0.32157(8) 0.94317(14) 0.0273(3) Uani 1 1 d .
H1CN H 0.870(4) 0.3004(14) 0.872(3) 0.044(7) Uiso 1 1 d .
C1C C 0.9661(2) 0.28767(8) 1.04936(15) 0.0286(3) Uani 1 1 d .
H1C H 0.9868 0.2395 1.0474 0.034 Uiso 1 1 calc R
C2C C 1.0079(2) 0.32195(7) 1.16123(14) 0.0227(3) Uani 1 1 d .
H2C H 1.0592 0.2976 1.2361 0.027 Uiso 1 1 calc R
C3C C 0.97499(18) 0.39267(7) 1.16514(12) 0.0160(2) Uani 1 1 d .
C4C C 0.9047(2) 0.42614(8) 1.05201(13) 0.0233(3) Uani 1 1 d .
H4C H 0.8827 0.4743 1.0506 0.028 Uiso 1 1 calc R
C5C C 0.8672(2) 0.38916(9) 0.94194(14) 0.0281(3) Uani 1 1 d .
H5C H 0.8202 0.4121 0.8649 0.034 Uiso 1 1 calc R
C6C C 1.01128(19) 0.43042(7) 1.28446(12) 0.0158(2) Uani 1 1 d .
C7C C 1.0075(2) 0.39638(8) 1.39586(13) 0.0230(3) Uani 1 1 d .
H7C H 0.9838 0.3483 1.3952 0.028 Uiso 1 1 calc R
C8C C 1.0384(2) 0.43236(9) 1.50767(13) 0.0293(3) Uani 1 1 d .
H8C H 1.0345 0.4089 1.5830 0.035 Uiso 1 1 calc R
C9C C 1.0747(2) 0.50207(10) 1.50998(16) 0.0292(3) Uani 1 1 d .
H9C H 1.0964 0.5264 1.5868 0.035 Uiso 1 1 calc R
C10C C 1.0796(2) 0.53672(8) 1.40002(16) 0.0275(3) Uani 1 1 d .
H10C H 1.1048 0.5847 1.4017 0.033 Uiso 1 1 calc R
C11C C 1.0476(2) 0.50121(7) 1.28767(13) 0.0210(3) Uani 1 1 d .
H11C H 1.0504 0.5251 1.2125 0.025 Uiso 1 1 calc R
N1D N 0.4023(2) 0.03977(8) 0.44219(13) 0.0276(3) Uani 1 1 d .
H1DN H 0.366(4) 0.0641(15) 0.370(3) 0.052(8) Uiso 1 1 d .
C1D C 0.4401(2) -0.02737(9) 0.44369(13) 0.0270(3) Uani 1 1 d .
H1D H 0.4414 -0.0505 0.3677 0.032 Uiso 1 1 calc R
C2D C 0.4773(2) -0.06342(8) 0.55390(12) 0.0213(3) Uani 1 1 d .
H2D H 0.5051 -0.1112 0.5543 0.026 Uiso 1 1 calc R
C3D C 0.47386(18) -0.02910(7) 0.66586(12) 0.0161(2) Uani 1 1 d .
C4D C 0.4329(2) 0.04135(8) 0.65933(13) 0.0230(3) Uani 1 1 d .
H4D H 0.4281 0.0660 0.7333 0.028 Uiso 1 1 calc R
C5D C 0.3994(2) 0.07503(8) 0.54649(15) 0.0284(3) Uani 1 1 d .
H5D H 0.3744 0.1230 0.5426 0.034 Uiso 1 1 calc R
C6D C 0.51504(19) -0.06536(8) 0.78686(13) 0.0176(3) Uani 1 1 d .
C7D C 0.4860(2) -0.13613(7) 0.79253(14) 0.0237(3) Uani 1 1 d .
H7D H 0.4380 -0.1612 0.7180 0.028 Uiso 1 1 calc R
C8D C 0.5270(2) -0.16996(9) 0.90669(18) 0.0314(3) Uani 1 1 d .
H8D H 0.5068 -0.2181 0.9100 0.038 Uiso 1 1 calc R
C9D C 0.5969(3) -0.13392(11) 1.01522(17) 0.0341(4) Uani 1 1 d .
H9D H 0.6248 -0.1573 1.0931 0.041 Uiso 1 1 calc R
C10D C 0.6266(3) -0.06356(10) 1.01086(14) 0.0332(3) Uani 1 1 d .
H10D H 0.6751 -0.0388 1.0857 0.040 Uiso 1 1 calc R
C11D C 0.5854(2) -0.02927(8) 0.89716(13) 0.0245(3) Uani 1 1 d .
H11D H 0.6052 0.0189 0.8945 0.029 Uiso 1 1 calc R

loop_
_atom_site_aniso_label
_atom_site_aniso_U_11
_atom_site_aniso_U_22
_atom_site_aniso_U_33
_atom_site_aniso_U_23
_atom_site_aniso_U_13
_atom_site_aniso_U_12
O1A 0.0125(4) 0.0240(5) 0.0151(4) 0.0071(4) 0.0037(3) 0.0025(3)
O2A 0.0119(4) 0.0230(5) 0.0214(5) 0.0077(4) 0.0052(3) 0.0015(3)
O3A 0.0081(4) 0.0204(5) 0.0202(5) 0.0050(4) 0.0021(3) -0.0002(3)
O4A 0.0137(4) 0.0153(4) 0.0152(4) 0.0025(4) 0.0061(3) -0.0004(3)
O5A 0.0114(4) 0.0248(5) 0.0123(4) 0.0040(4) -0.0001(3) -0.0014(3)
C1A 0.0122(5) 0.0135(6) 0.0120(5) -0.0003(4) 0.0027(4) -0.0004(4)
C2A 0.0117(5) 0.0137(6) 0.0118(5) 0.0000(4) 0.0037(4) -0.0005(4)
C3A 0.0118(5) 0.0138(5) 0.0133(5) 0.0014(4) 0.0019(4) 0.0007(4)
C4A 0.0097(5) 0.0123(5) 0.0132(5) -0.0016(4) 0.0026(4) -0.0004(4)
C5A 0.0123(5) 0.0128(5) 0.0115(5) -0.0009(4) 0.0046(4) -0.0003(4)
C6A 0.0122(5) 0.0140(5) 0.0104(5) 0.0005(4) 0.0019(4) 0.0013(4)
C7A 0.0109(5) 0.0163(6) 0.0118(5) 0.0004(4) 0.0031(4) -0.0006(4)
O1B 0.0120(4) 0.0206(5) 0.0145(4) -0.0057(4) 0.0024(3) -0.0015(3)
O2B 0.0116(4) 0.0208(5) 0.0206(5) -0.0059(4) 0.0048(3) -0.0032(3)
O3B 0.0092(4) 0.0198(5) 0.0202(5) -0.0051(4) 0.0016(3) -0.0005(3)
O4B 0.0134(4) 0.0166(4) 0.0136(4) -0.0035(3) 0.0061(3) -0.0015(3)
O5B 0.0120(4) 0.0255(5) 0.0115(4) -0.0061(4) -0.0010(3) 0.0020(3)
C1B 0.0119(5) 0.0140(6) 0.0100(5) 0.0007(4) 0.0020(4) 0.0018(4)
C2B 0.0122(5) 0.0129(5) 0.0103(5) -0.0011(4) 0.0021(4) 0.0008(4)
C3B 0.0123(5) 0.0147(6) 0.0124(5) -0.0017(4) 0.0015(4) 0.0001(4)
C4B 0.0101(5) 0.0135(6) 0.0134(5) 0.0003(4) 0.0029(4) -0.0007(4)
C5B 0.0112(5) 0.0121(5) 0.0103(5) -0.0004(4) 0.0030(4) -0.0001(4)
C6B 0.0120(5) 0.0154(5) 0.0099(5) -0.0001(4) 0.0010(4) 0.0007(4)
C7B 0.0112(5) 0.0169(6) 0.0122(5) -0.0009(4) 0.0018(4) 0.0009(4)
N1C 0.0243(6) 0.0370(8) 0.0207(6) -0.0148(6) 0.0054(5) -0.0053(5)
C1C 0.0305(7) 0.0236(7) 0.0306(7) -0.0129(6) 0.0042(6) 0.0016(6)
C2C 0.0284(7) 0.0177(6) 0.0209(6) -0.0031(5) 0.0032(5) 0.0028(5)
C3C 0.0167(5) 0.0168(6) 0.0146(6) -0.0033(5) 0.0036(4) -0.0017(4)
C4C 0.0308(7) 0.0203(6) 0.0172(6) 0.0016(5) 0.0018(5) -0.0032(5)
C5C 0.0312(7) 0.0370(8) 0.0149(6) -0.0014(5) 0.0023(5) -0.0073(6)
C6C 0.0176(6) 0.0158(6) 0.0141(6) -0.0016(5) 0.0032(4) 0.0006(4)
C7C 0.0300(7) 0.0229(6) 0.0162(5) -0.0016(4) 0.0048(5) -0.0041(5)
C8C 0.0326(7) 0.0400(8) 0.0153(6) -0.0040(5) 0.0052(5) -0.0043(6)
C9C 0.0257(7) 0.0368(9) 0.0238(7) -0.0159(6) 0.0026(6) 0.0017(6)
C10C 0.0257(7) 0.0213(7) 0.0332(8) -0.0118(6) 0.0013(6) 0.0016(5)
C11C 0.0235(6) 0.0162(6) 0.0225(6) -0.0036(5) 0.0032(5) 0.0010(5)
N1D 0.0253(6) 0.0390(8) 0.0182(6) 0.0118(6) 0.0037(5) 0.0003(5)
C1D 0.0277(7) 0.0377(8) 0.0154(6) -0.0005(5) 0.0044(5) -0.0044(6)
C2D 0.0236(6) 0.0236(6) 0.0171(6) -0.0011(5) 0.0053(5) -0.0023(5)
C3D 0.0169(6) 0.0177(6) 0.0138(6) 0.0009(5) 0.0037(4) -0.0006(4)
C4D 0.0304(7) 0.0203(6) 0.0190(6) 0.0031(5) 0.0069(5) 0.0052(5)
C5D 0.0307(7) 0.0267(7) 0.0288(7) 0.0120(6) 0.0086(6) 0.0082(6)
C6D 0.0175(6) 0.0195(7) 0.0159(6) 0.0041(5) 0.0039(5) 0.0013(5)
C7D 0.0269(7) 0.0188(6) 0.0254(7) 0.0033(5) 0.0057(5) -0.0005(5)
C8D 0.0320(7) 0.0260(7) 0.0379(9) 0.0162(6) 0.0111(6) 0.0052(6)
C9D 0.0283(8) 0.0485(11) 0.0260(8) 0.0211(8) 0.0070(6) 0.0100(7)
C10D 0.0351(8) 0.0476(10) 0.0152(6) 0.0033(6) 0.0016(6) 0.0023(7)
C11D 0.0297(7) 0.0265(6) 0.0165(6) 0.0015(5) 0.0030(5) 0.0000(5)

loop_
_atom_type_symbol
_atom_type_description
_atom_type_scat_dispersion_real
_atom_type_scat_dispersion_imag
_atom_type_scat_source
C C 0.0033 0.0016 'International Tables Vol C Tables 4.2.6.8 and 6.1.1.4'
H H 0.0000 0.0000 'International Tables Vol C Tables 4.2.6.8 and 6.1.1.4'
N N 0.0061 0.0033 'International Tables Vol C Tables 4.2.6.8 and 6.1.1.4'
O O 0.0106 0.0060 'International Tables Vol C Tables 4.2.6.8 and 6.1.1.4'

loop_
_geom_angle_atom_site_label_1
_geom_angle_atom_site_label_2
_geom_angle_atom_site_label_3
_geom_angle
C4A O3A H3AO 114.3(16)
C5A O4A H4AO 104.9(18)
C6A O5A H5AO 107.0(13)
O2A C1A O1A 122.67(11)
O2A C1A C2A 119.13(11)
O1A C1A C2A 118.19(10)
C7A C2A C3A 119.85(11)
C7A C2A C1A 118.66(10)
C3A C2A C1A 121.49(11)
C4A C3A C2A 119.64(11)
C4A C3A H3A 120.2
C2A C3A H3A 120.2
O3A C4A C3A 123.63(11)
O3A C4A C5A 115.80(10)
C3A C4A C5A 120.56(10)
O4A C5A C6A 119.02(11)
O4A C5A C4A 121.81(10)
C6A C5A C4A 119.17(11)
O5A C6A C7A 122.69(11)
O5A C6A C5A 116.80(11)
C7A C6A C5A 120.50(11)
C6A C7A C2A 120.27(11)
C6A C7A H7A 119.9
C2A C7A H7A 119.9
C4B O3B H3BO 112.1(13)
C5B O4B H4BO 109.3(13)
C6B O5B H5BO 109.3(17)
O2B C1B O1B 122.59(11)
O2B C1B C2B 119.22(11)
O1B C1B C2B 118.18(10)
C7B C2B C3B 119.90(11)
C7B C2B C1B 118.66(10)
C3B C2B C1B 121.43(11)
C4B C3B C2B 119.63(11)
C4B C3B H3B 120.2
C2B C3B H3B 120.2
O3B C4B C3B 123.55(11)
O3B C4B C5B 115.87(10)
C3B C4B C5B 120.56(11)
O4B C5B C6B 119.14(11)
O4B C5B C4B 121.65(10)
C6B C5B C4B 119.21(11)
O5B C6B C7B 122.30(11)
O5B C6B C5B 117.14(11)
C7B C6B C5B 120.55(11)
C6B C7B C2B 120.12(11)
C6B C7B H6B 119.9
C2B C7B H6B 119.9
C5C N1C C1C 121.58(14)
C5C N1C H1CN 117.2(18)
C1C N1C H1CN 121.2(18)
N1C C1C C2C 120.48(15)
N1C C1C H1C 119.8
C2C C1C H1C 119.8
C1C C2C C3C 120.08(14)
C1C C2C H2C 120.0
C3C C2C H2C 120.0
C4C C3C C2C 117.52(13)
C4C C3C C6C 121.17(13)
C2C C3C C6C 121.30(13)
C5C C4C C3C 119.93(14)
C5C C4C H4C 120.0
C3C C4C H4C 120.0
N1C C5C C4C 120.39(15)
N1C C5C H5C 119.8
C4C C5C H5C 119.8
C7C C6C C11C 118.87(13)
C7C C6C C3C 120.56(13)
C11C C6C C3C 120.57(13)
C8C C7C C6C 120.35(14)
C8C C7C H7C 119.8
C6C C7C H7C 119.8
C9C C8C C7C 120.37(15)
C9C C8C H8C 119.8
C7C C8C H8C 119.8
C8C C9C C10C 120.04(15)
C8C C9C H9C 120.0
C10C C9C H9C 120.0
C11C C10C C9C 119.96(15)
C11C C10C H10C 120.0
C9C C10C H10C 120.0
C10C C11C C6C 120.41(15)
C10C C11C H11C 119.8
C6C C11C H11C 119.8
C1D N1D C5D 122.13(14)
C1D N1D H1DN 122.5(18)
C5D N1D H1DN 115.1(18)
N1D C1D C2D 120.77(14)
N1D C1D H1D 119.6
C2D C1D H1D 119.6
C1D C2D C3D 119.43(14)
C1D C2D H2D 120.3
C3D C2D H2D 120.3
C4D C3D C2D 117.63(13)
C4D C3D C6D 120.87(13)
C2D C3D C6D 121.50(13)
C5D C4D C3D 120.44(14)
C5D C4D H4D 119.8
C3D C4D H4D 119.8
N1D C5D C4D 119.58(15)
N1D C5D H5D 120.2
C4D C5D H5D 120.2
C11D C6D C7D 119.12(13)
C11D C6D C3D 120.24(14)
C7D C6D C3D 120.64(14)
C8D C7D C6D 120.26(15)
C8D C7D H7D 119.9
C6D C7D H7D 119.9
C9D C8D C7D 120.25(16)
C9D C8D H8D 119.9
C7D C8D H8D 119.9
C8D C9D C10D 120.07(15)
C8D C9D H9D 120.0
C10D C9D H9D 120.0
C9D C10D C11D 120.08(16)
C9D C10D H10D 120.0
C11D C10D H10D 120.0
C10D C11D C6D 120.23(15)
C10D C11D H11D 119.9
C6D C11D H11D 119.9

loop_
_geom_bond_atom_site_label_1
_geom_bond_atom_site_label_2
_geom_bond_distance
O1A C1A 1.2758(15)
O2A C1A 1.2559(15)
O3A C4A 1.3646(14)
O3A H3AO 0.96(3)
O4A C5A 1.3653(15)
O4A H4AO 1.05(3)
O5A C6A 1.3649(15)
O5A H5AO 0.95(2)
C1A C2A 1.5023(17)
C2A C7A 1.3945(17)
C2A C3A 1.3993(16)
C3A C4A 1.3922(17)
C3A H3A 0.9500
C4A C5A 1.4027(17)
C5A C6A 1.3941(16)
C6A C7A 1.3867(17)
C7A H7A 0.9500
O1B C1B 1.2751(15)
O2B C1B 1.2532(15)
O3B C4B 1.3591(14)
O3B H3BO 0.807(19)
O4B C5B 1.3671(15)
O4B H4BO 0.81(2)
O5B C6B 1.3642(15)
O5B H5BO 0.82(3)
C1B C2B 1.5030(16)
C2B C7B 1.3969(17)
C2B C3B 1.3972(16)
C3B C4B 1.3967(17)
C3B H3B 0.9500
C4B C5B 1.4009(17)
C5B C6B 1.3937(16)
C6B C7B 1.3902(17)
C7B H6B 0.9500
N1C C5C 1.332(2)
N1C C1C 1.337(2)
N1C H1CN 0.87(3)
C1C C2C 1.372(2)
C1C H1C 0.9500
C2C C3C 1.3987(19)
C2C H2C 0.9500
C3C C4C 1.395(2)
C3C C6C 1.4750(19)
C4C C5C 1.382(2)
C4C H4C 0.9500
C5C H5C 0.9500
C6C C7C 1.3954(19)
C6C C11C 1.401(2)
C7C C8C 1.389(2)
C7C H7C 0.9500
C8C C9C 1.380(3)
C8C H8C 0.9500
C9C C10C 1.389(3)
C9C H9C 0.9500
C10C C11C 1.389(2)
C10C H10C 0.9500
C11C H11C 0.9500
N1D C1D 1.334(2)
N1D C5D 1.338(2)
N1D H1DN 0.91(3)
C1D C2D 1.374(2)
C1D H1D 0.9500
C2D C3D 1.4031(19)
C2D H2D 0.9500
C3D C4D 1.400(2)
C3D C6D 1.476(2)
C4D C5D 1.376(2)
C4D H4D 0.9500
C5D H5D 0.9500
C6D C11D 1.395(2)
C6D C7D 1.396(2)
C7D C8D 1.389(2)
C7D H7D 0.9500
C8D C9D 1.379(3)
C8D H8D 0.9500
C9D C10D 1.388(3)
C9D H9D 0.9500
C10D C11D 1.390(2)
C10D H10D 0.9500
C11D H11D 0.9500

loop_
_geom_hbond_atom_site_label_D
_geom_hbond_atom_site_label_H
_geom_hbond_atom_site_label_A
_geom_hbond_distance_DH
_geom_hbond_distance_HA
_geom_hbond_distance_DA
_geom_hbond_angle_DHA
_geom_hbond_site_symmetry_A
O3A H3AO O2A 0.96(3) 1.67(3) 2.6314(14) 174(3) 1_455
O4A H4AO O1B 1.05(3) 1.61(3) 2.6492(13) 171(3) 1_455
O4A H4AO O2B 1.05(3) 2.41(3) 3.0265(14) 116(2) 1_455
O5A H5AO O1B 0.95(2) 1.68(2) 2.6315(14) 175(2) .
O3B H3BO O2B 0.807(19) 1.858(19) 2.6407(14) 163.1(18) 1_455
O4B H4BO O1A 0.81(2) 1.84(2) 2.6309(14) 165.8(19) 1_556
O4B H4BO O2A 0.81(2) 2.633(19) 3.0121(14) 110.5(15) 1_556
O5B H5BO O1A 0.82(3) 1.83(3) 2.6545(14) 178(3) 1_656
N1C H1CN O5B 0.87(3) 2.31(3) 2.9220(17) 128(2) .
N1C H1CN O4B 0.87(3) 2.30(3) 3.0054(17) 139(2) .
N1C H1CN O2A 0.87(3) 2.39(3) 2.9422(18) 122(2) 1_556
N1D H1DN O4A 0.91(3) 2.25(3) 2.9952(17) 138(2) .
N1D H1DN O5A 0.91(3) 2.32(3) 2.8942(17) 121(2) .
N1D H1DN O2B 0.91(3) 2.44(3) 3.0849(19) 128(2) 1_455
